data_2214249
loop_
_publ_author_name
'Mustafa Tombul'
'Kutalm\?i\,s  G\"uven'
'Orhan B\"uy\"ukg\"ung\"or'

_publ_section_title
;
 Poly[[diaquacaesium(I)]bis(\m~3~-3-carboxypyrazine-2-carboxylato)]
;
_journal_coeditor_code HK2251
_journal_issue 7
_journal_name_full 'Acta Crystallographica Section E'
_journal_page_first m1783
_journal_page_last m1784
_journal_paper_doi 10.1107/S1600536807025536
_journal_volume 63
_journal_year 2007
_chemical_formula_iupac '[Cs (C6 H3 N2 O4)2 (H2 O)2]'
_chemical_formula_moiety 'C12 H10 Cs N4 O10'
_chemical_formula_sum 'C12 H10 Cs N4 O10'
_chemical_formula_weight 503.15
_chemical_name_systematic
;
Poly[[diaquacaesium(II)]bis(\m~3~-3-carboxypyrazine-2-carboxylato)]
;
_space_group_IT_number 2
_symmetry_cell_setting triclinic
_symmetry_space_group_name_Hall '-P 1'
_symmetry_space_group_name_H-M 'P -1'
_atom_sites_solution_hydrogens geom
_atom_sites_solution_primary direct
_atom_sites_solution_secondary difmap
_cell_angle_alpha 70.031(9)
_cell_angle_beta 81.126(10)
_cell_angle_gamma 66.128(9)
_cell_formula_units_Z 1
_cell_length_a 7.4801(9)
_cell_length_b 7.6352(9)
_cell_length_c 8.6505(11)
_cell_measurement_reflns_used 22636
_cell_measurement_temperature 296
_cell_measurement_theta_max 27.99
_cell_measurement_theta_min 2.51
_cell_volume 424.55(10)
_computing_cell_refinement X-AREA
_computing_data_collection 'X-AREA (Stoe & Cie, 2002)'
_computing_data_reduction 'X-RED32 (Stoe & Cie, 2002)'
_computing_molecular_graphics 'PLATON (Spek, 2001)'
_computing_publication_material 'enCIFer (Allen <i>et al.</i>,  2004)'
_computing_structure_refinement 'SHELXL97 (Sheldrick, 1997)'
_computing_structure_solution 'SHELXS97 (Sheldrick, 1997)'
_diffrn_ambient_temperature 296
_diffrn_detector_area_resol_mean 6.67
_diffrn_measured_fraction_theta_full 0.992
_diffrn_measured_fraction_theta_max 0.992
_diffrn_measurement_device '2-circle goniometer'
_diffrn_measurement_device_type 'Stoe IPDS2'
_diffrn_measurement_method 'rotation method'
_diffrn_radiation_monochromator 'plane graphite'
_diffrn_radiation_type 'Mo K\a'
_diffrn_radiation_wavelength 0.71073
_diffrn_reflns_av_R_equivalents 0.0567
_diffrn_reflns_av_sigmaI/netI 0.0343
_diffrn_reflns_limit_h_max 9
_diffrn_reflns_limit_h_min -9
_diffrn_reflns_limit_k_max 9
_diffrn_reflns_limit_k_min -9
_diffrn_reflns_limit_l_max 11
_diffrn_reflns_limit_l_min -11
_diffrn_reflns_number 7683
_diffrn_reflns_theta_full 27.69
_diffrn_reflns_theta_max 27.69
_diffrn_reflns_theta_min 2.51
_exptl_absorpt_coefficient_mu 2.244
_exptl_absorpt_correction_T_max 0.4711
_exptl_absorpt_correction_T_min 0.3817
_exptl_absorpt_correction_type integration
_exptl_absorpt_process_details
;
(X-RED32; Stoe & Cie, 2002)
;
_exptl_crystal_colour colorless
_exptl_crystal_density_diffrn 1.968
_exptl_crystal_density_method 'not measured'
_exptl_crystal_description prism
_exptl_crystal_F_000 245
_exptl_crystal_size_max 0.520
_exptl_crystal_size_mid 0.467
_exptl_crystal_size_min 0.420
_refine_diff_density_max 0.445
_refine_diff_density_min -0.715
_refine_ls_extinction_coef 0.187(6)
_refine_ls_extinction_expression Fc^*^=kFc[1+0.001xFc^2^\l^3^/sin(2\q)]^-1/4^
_refine_ls_extinction_method SHELXL97
_refine_ls_goodness_of_fit_ref 0.983
_refine_ls_hydrogen_treatment mixed
_refine_ls_matrix_type full
_refine_ls_number_parameters 137
_refine_ls_number_reflns 1968
_refine_ls_number_restraints 0
_refine_ls_restrained_S_all 0.983
_refine_ls_R_factor_all 0.0188
_refine_ls_R_factor_gt 0.0186
_refine_ls_shift/su_max 0.000
_refine_ls_shift/su_mean 0.000
_refine_ls_structure_factor_coef Fsqd
_refine_ls_weighting_details 'calc w=1/[\s^2^(Fo^2^)+(0.0343P)^2^+0.0717P] where P=(Fo^2^+2Fc^2^)/3'
_refine_ls_weighting_scheme calc
_refine_ls_wR_factor_gt 0.0522
_refine_ls_wR_factor_ref 0.0523
_reflns_number_gt 1949
_reflns_number_total 1968
_reflns_threshold_expression I>2\s(I)
_cod_data_source_file hk2251.cif
_cod_data_source_block I
_cod_database_code 2214249
_cod_database_fobs_code 2214249

loop_
_symmetry_equiv_pos_as_xyz
'x, y, z'
'-x, -y, -z'

loop_
_atom_site_type_symbol
_atom_site_label
_atom_site_fract_x
_atom_site_fract_y
_atom_site_fract_z
_atom_site_U_iso_or_equiv
_atom_site_adp_type
_atom_site_calc_flag
_atom_site_refinement_flags
_atom_site_occupancy
Cs Cs1 1.5000 -0.5000 0.5000 0.04315(10) Uani d S 1
O O1 0.7652(2) -0.1628(2) 0.3351(2) 0.0447(3) Uani d . 1
O O2 0.54073(19) 0.3193(2) 0.2006(2) 0.0464(3) Uani d . 1
O O3 1.6315(3) -0.2774(3) 0.1162(2) 0.0545(4) Uani d . 1
H H4 1.719(5) -0.381(6) 0.118(4) 0.059(8) Uiso d . 1
H H5 1.659(5) -0.228(6) 0.147(4) 0.057(9) Uiso d . 1
O O4 1.0625(2) -0.3669(2) 0.4303(2) 0.0500(4) Uani d . 1
O O5 0.6999(2) 0.1627(3) 0.0154(2) 0.0507(3) Uani d . 1
H H3 0.589(5) 0.202(6) -0.020(5) 0.066(9) Uiso d . 1
N N1 1.1830(2) -0.0606(2) 0.34310(19) 0.0342(3) Uani d . 1
N N2 0.9390(2) 0.3245(2) 0.1696(2) 0.0378(3) Uani d . 1
C C1 1.2381(2) 0.0943(3) 0.3004(2) 0.0376(3) Uani d . 1
H H1 1.3639 0.0727 0.3275 0.045 Uiso calc R 1
C C2 1.1156(3) 0.2872(3) 0.2169(3) 0.0403(4) Uani d . 1
H H2 1.1579 0.3942 0.1930 0.048 Uiso calc R 1
C C3 0.8866(2) 0.1668(2) 0.20647(19) 0.0297(3) Uani d . 1
C C4 1.0056(2) -0.0248(2) 0.29693(19) 0.0286(3) Uani d . 1
C C5 0.6880(2) 0.2210(2) 0.1433(2) 0.0331(3) Uani d . 1
C C6 0.9360(2) -0.1975(3) 0.3563(2) 0.0332(3) Uani d . 1

loop_
_atom_site_aniso_label
_atom_site_aniso_U_11
_atom_site_aniso_U_22
_atom_site_aniso_U_33
_atom_site_aniso_U_12
_atom_site_aniso_U_13
_atom_site_aniso_U_23
Cs1 0.03439(11) 0.03736(11) 0.04492(12) -0.00218(7) -0.00804(6) -0.00818(7)
O1 0.0369(6) 0.0391(7) 0.0612(8) -0.0182(6) -0.0151(6) -0.0086(6)
O2 0.0287(6) 0.0499(8) 0.0663(9) -0.0114(6) -0.0034(6) -0.0280(7)
O3 0.0501(8) 0.0445(8) 0.0754(11) -0.0075(7) -0.0265(8) -0.0279(8)
O4 0.0350(6) 0.0290(6) 0.0762(10) -0.0138(5) -0.0103(7) 0.0014(6)
O5 0.0401(7) 0.0623(9) 0.0481(7) -0.0066(7) -0.0147(6) -0.0247(7)
N1 0.0282(6) 0.0320(6) 0.0403(7) -0.0109(5) -0.0050(5) -0.0073(6)
N2 0.0341(7) 0.0291(6) 0.0481(8) -0.0135(6) -0.0073(6) -0.0049(6)
C1 0.0286(7) 0.0393(9) 0.0472(9) -0.0163(7) -0.0045(7) -0.0101(7)
C2 0.0349(8) 0.0347(8) 0.0539(10) -0.0185(7) -0.0047(7) -0.0084(7)
C3 0.0275(7) 0.0299(7) 0.0315(6) -0.0110(6) -0.0027(6) -0.0083(6)
C4 0.0277(6) 0.0282(7) 0.0310(6) -0.0116(6) -0.0018(6) -0.0088(5)
C5 0.0305(7) 0.0286(7) 0.0394(8) -0.0109(6) -0.0069(6) -0.0073(6)
C6 0.0338(7) 0.0299(7) 0.0378(7) -0.0145(6) -0.0042(6) -0.0084(6)

loop_
_atom_type_symbol
_atom_type_description
_atom_type_scat_dispersion_real
_atom_type_scat_dispersion_imag
_atom_type_scat_source
C C 0.0033 0.0016 'International Tables Vol C Tables 4.2.6.8 and 6.1.1.4'
H H 0.0000 0.0000 'International Tables Vol C Tables 4.2.6.8 and 6.1.1.4'
Cs Cs -0.3680 2.1192 'International Tables Vol C Tables 4.2.6.8 and 6.1.1.4'
N N 0.0061 0.0033 'International Tables Vol C Tables 4.2.6.8 and 6.1.1.4'
O O 0.0106 0.0060 'International Tables Vol C Tables 4.2.6.8 and 6.1.1.4'

loop_
_exptl_crystal_face_index_h
_exptl_crystal_face_index_k
_exptl_crystal_face_index_l
_exptl_crystal_face_perp_dist
-8 -4 -1 0.2310
6 3 1 0.2880
0 -3 -4 0.2150
0 1 0 0.2210
0 -1 0 0.2370
3 0 1 0.3010
3 4 1 0.2940
0 -1 -2 0.2090
0 1 2 0.2180
6 -1 -3 0.2910
8 -1 1 0.2860
1 1 0 0.2840
0 -1 -7 0.2400
0 -7 3 0.2450
0 -1 5 0.2880

loop_
_geom_angle_atom_site_label_1
_geom_angle_atom_site_label_2
_geom_angle_atom_site_label_3
_geom_angle
H4 O3 H5 109(4)
C5 O5 H3 109(2)
C1 N1 C4 117.24(15)
C2 N2 C3 116.75(15)
N1 C1 C2 121.84(15)
N1 C1 H1 119.1
C2 C1 H1 119.1
N2 C2 C1 121.40(15)
N2 C2 H2 119.3
C1 C2 H2 119.3
N2 C3 C4 121.81(14)
N2 C3 C5 113.30(14)
C4 C3 C5 124.88(13)
N1 C4 C3 120.82(14)
N1 C4 C6 117.40(15)
C3 C4 C6 121.66(14)
O2 C5 O5 125.96(17)
O2 C5 C3 121.64(15)
O5 C5 C3 112.19(14)
O1 C6 O4 126.00(15)
O1 C6 C4 118.73(16)
O4 C6 C4 115.22(14)

loop_
_geom_bond_atom_site_label_1
_geom_bond_atom_site_label_2
_geom_bond_site_symmetry_1
_geom_bond_site_symmetry_2
_geom_bond_distance
Cs1 O1 0 2_646 3.188(2)
Cs1 O1 0 1_655 3.188(2)
Cs1 O2 0 1_645 3.2490(10)
Cs1 O2 0 2_556 3.249(2)
Cs1 O3 . . 3.372(2)
Cs1 O3 0 2_646 3.372(2)
Cs1 O4 . . 3.0990(10)
Cs1 O4 0 2_646 3.0990(10)
Cs1 N1 . . 3.188(2)
Cs1 N1 0 2_646 3.188(2)
O1 C6 . . 1.226(2)
O2 C5 . . 1.200(2)
O3 H4 . . 0.79(4)
O3 H5 . . 0.64(4)
O4 C6 . . 1.268(2)
O5 C5 . . 1.305(2)
O5 H3 . . 0.83(4)
N1 C1 . . 1.325(2)
N1 C4 . . 1.338(2)
N2 C2 . . 1.333(2)
N2 C3 . . 1.336(2)
C1 C2 . . 1.384(3)
C1 H1 . . 0.9400
C2 H2 . . 0.9400
C4 C3 . . 1.387(2)
C5 C3 . . 1.509(2)
C6 C4 . . 1.511(2)

loop_
_geom_hbond_atom_site_label_D
_geom_hbond_atom_site_label_H
_geom_hbond_atom_site_label_A
_geom_hbond_site_symmetry_D
_geom_hbond_site_symmetry_H
_geom_hbond_site_symmetry_A
_geom_hbond_distance_DH
_geom_hbond_distance_HA
_geom_hbond_distance_DA
_geom_hbond_angle_DHA
_geom_hbond_publ_flag
O5 H3 O3 0 0 2_555 0.830(10) 1.760(10) 2.5770(10) 172.70(3) yes
O3 H4 N2 0 0 1_645 0.790(10) 2.130(10) 2.9070(10) 169.64(3) yes
O3 H5 O1 0 0 1_655 0.640(10) 2.190(10) 2.7880(10) 157.14(3) yes

loop_
_geom_torsion_atom_site_label_1
_geom_torsion_atom_site_label_2
_geom_torsion_atom_site_label_3
_geom_torsion_atom_site_label_4
_geom_torsion
C4 N1 C1 C2 2.4(3)
C1 N1 C4 C3 0.7(2)
C1 N1 C4 C6 -175.48(15)
C3 N2 C2 C1 -0.1(3)
C2 N2 C3 C4 3.2(2)
C2 N2 C3 C5 -177.92(16)
N1 C1 C2 N2 -2.8(3)
N1 C4 C3 N2 -3.7(2)
C6 C4 C3 N2 172.36(15)
N1 C4 C3 C5 177.61(15)
C6 C4 C3 C5 -6.3(2)
O2 C5 C3 N2 -69.7(2)
O5 C5 C3 N2 105.33(18)
O2 C5 C3 C4 109.1(2)
O5 C5 C3 C4 -75.9(2)
O1 C6 C4 N1 170.21(16)
O4 C6 C4 N1 -7.3(2)
O1 C6 C4 C3 -6.0(2)
O4 C6 C4 C3 176.54(16)
